data_1502021
loop_
_publ_author_name
'Kumar, Arepalli Sateesh'
'Nagarajan, Rajagopal'

_publ_section_title
;
 Synthesis of \a-carbolines via Pd-catalyzed amidation and Vilsmeier-Haack
 reaction of 3-acetyl-2-chloroindoles.
;
_journal_issue 6
_journal_name_full 'Organic letters'
_journal_page_first 1398
_journal_page_last 1401
_journal_paper_doi 10.1021/ol2000827
_journal_volume 13
_journal_year 2011
_chemical_formula_moiety 'C14 H16 N2 O2'
_chemical_formula_sum 'C14 H16 N2 O2'
_chemical_formula_weight 244.29
_chemical_name_systematic
; 
 ? 
;
_space_group_IT_number 19
_symmetry_cell_setting orthorhombic
_symmetry_space_group_name_Hall 'P 2ac 2ab'
_symmetry_space_group_name_H-M 'P 21 21 21'
_atom_sites_solution_hydrogens geom
_atom_sites_solution_primary direct
_atom_sites_solution_secondary difmap
_audit_creation_method SHELXL-97
_cell_angle_alpha 90.00
_cell_angle_beta 90.00
_cell_angle_gamma 90.00
_cell_formula_units_Z 4
_cell_length_a 8.466(5)
_cell_length_b 9.680(3)
_cell_length_c 16.183(7)
_cell_measurement_reflns_used 644
_cell_measurement_temperature 293(2)
_cell_measurement_theta_max 23.1957
_cell_measurement_theta_min 3.2048
_cell_volume 1326.2(11)
_computing_cell_refinement
;
CrysAlisPro, Oxford Diffraction Ltd.,
Version 1.171.33.48 (release 15-09-2009 CrysAlis171 .NET)
(compiled Sep 15 2009,11:49:04)
;
_computing_data_collection
;
CrysAlisPro, Oxford Diffraction Ltd.,
Version 1.171.33.48 (release 15-09-2009 CrysAlis171 .NET)
(compiled Sep 15 2009,11:49:04)
;
_computing_data_reduction
;
CrysAlisPro, Oxford Diffraction Ltd.,
Version 1.171.33.48 (release 15-09-2009 CrysAlis171 .NET)
(compiled Sep 15 2009,11:49:04)
;
_computing_structure_refinement 'SHELXL-97 (Sheldrick, 1997)'
_computing_structure_solution 'SHELXS-97 (Sheldrick, 1990)'
_diffrn_ambient_temperature 293(2)
_diffrn_measured_fraction_theta_full 0.965
_diffrn_measured_fraction_theta_max 0.965
_diffrn_measurement_device_type 'Xcalibur, Eos, Gemini'
_diffrn_measurement_method '\w scans'
_diffrn_radiation_monochromator graphite
_diffrn_radiation_source 'fine-focus sealed tube'
_diffrn_radiation_type MoK\a
_diffrn_radiation_wavelength 0.71073
_diffrn_reflns_av_R_equivalents 0.0592
_diffrn_reflns_av_sigmaI/netI 0.1327
_diffrn_reflns_limit_h_max 9
_diffrn_reflns_limit_h_min -9
_diffrn_reflns_limit_k_max 10
_diffrn_reflns_limit_k_min -10
_diffrn_reflns_limit_l_max 10
_diffrn_reflns_limit_l_min -17
_diffrn_reflns_number 2871
_diffrn_reflns_theta_full 23.52
_diffrn_reflns_theta_max 23.52
_diffrn_reflns_theta_min 3.20
_exptl_absorpt_coefficient_mu 0.083
_exptl_absorpt_correction_T_max 0.9917
_exptl_absorpt_correction_T_min 0.9755
_exptl_absorpt_correction_type multi-scan
_exptl_crystal_colour Colorless
_exptl_crystal_density_diffrn 1.223
_exptl_crystal_density_method 'not measured'
_exptl_crystal_description Block
_exptl_crystal_F_000 520
_exptl_crystal_size_max 0.30
_exptl_crystal_size_mid 0.20
_exptl_crystal_size_min 0.10
_refine_diff_density_max 0.143
_refine_diff_density_min -0.137
_refine_diff_density_rms 0.036
_refine_ls_abs_structure_details 'Flack H D (1983), Acta Cryst. A39, 876-881'
_refine_ls_abs_structure_Flack -1(3)
_refine_ls_extinction_method none
_refine_ls_goodness_of_fit_ref 0.829
_refine_ls_hydrogen_treatment none
_refine_ls_matrix_type full
_refine_ls_number_parameters 170
_refine_ls_number_reflns 1784
_refine_ls_number_restraints 0
_refine_ls_restrained_S_all 0.829
_refine_ls_R_factor_all 0.1142
_refine_ls_R_factor_gt 0.0514
_refine_ls_shift/su_max 0.000
_refine_ls_shift/su_mean 0.000
_refine_ls_structure_factor_coef Fsqd
_refine_ls_weighting_details 'calc w=1/[\s^2^(Fo^2^)+(0.0343P)^2^+0.0000P] where P=(Fo^2^+2Fc^2^)/3'
_refine_ls_weighting_scheme calc
_refine_ls_wR_factor_gt 0.0881
_refine_ls_wR_factor_ref 0.1021
_reflns_number_gt 918
_reflns_number_total 1784
_reflns_threshold_expression >2sigma(I)
_cod_data_source_file ol2000827_si_003.cif
_cod_data_source_block satish35
_cod_original_cell_volume 1326.2(10)
_cod_original_sg_symbol_Hall 'P 2ac 2ab '
_cod_original_sg_symbol_H-M P2(1)2(1)2(1)
_cod_database_code 1502021

loop_
_symmetry_equiv_pos_as_xyz
'x, y, z'
'-x+1/2, -y, z+1/2'
'-x, y+1/2, -z+1/2'
'x+1/2, -y+1/2, -z'

loop_
_atom_site_label
_atom_site_type_symbol
_atom_site_fract_x
_atom_site_fract_y
_atom_site_fract_z
_atom_site_U_iso_or_equiv
_atom_site_adp_type
_atom_site_occupancy
_atom_site_symmetry_multiplicity
_atom_site_calc_flag
_atom_site_refinement_flags
N3 N 0.0766(4) 0.1433(3) 0.5300(2) 0.0432(10) Uani 1 1 d .
C8 C -0.0744(5) 0.0115(4) 0.6159(3) 0.0396(11) Uani 1 1 d .
N2 N 0.1119(5) -0.0041(4) 0.4113(2) 0.0513(11) Uani 1 1 d .
C1 C 0.0423(5) 0.0207(4) 0.4895(3) 0.0421(12) Uani 1 1 d .
C3 C 0.0053(5) 0.1386(4) 0.6080(3) 0.0416(12) Uani 1 1 d .
C15 C -0.0490(5) -0.0624(4) 0.5394(3) 0.0395(12) Uani 1 1 d .
C7 C -0.1575(5) -0.0161(4) 0.6884(3) 0.0517(13) Uani 1 1 d .
H7 H -0.2136 -0.0980 0.6946 0.062 Uiso 1 1 calc R
C11 C 0.1620(5) 0.2635(4) 0.4979(3) 0.0541(13) Uani 1 1 d .
H11A H 0.2205 0.2363 0.4489 0.065 Uiso 1 1 calc R
H11B H 0.2376 0.2942 0.5390 0.065 Uiso 1 1 calc R
C9 C -0.1175(6) -0.1987(4) 0.5215(3) 0.0524(14) Uani 1 1 d .
C14 C 0.1303(6) -0.0076(5) 0.2622(3) 0.0816(18) Uani 1 1 d .
H14A H 0.0815 -0.0934 0.2471 0.122 Uiso 1 1 calc R
H14B H 0.2405 -0.0226 0.2729 0.122 Uiso 1 1 calc R
H14C H 0.1187 0.0576 0.2179 0.122 Uiso 1 1 calc R
C13 C 0.0517(7) 0.0487(5) 0.3393(3) 0.0565(13) Uani 1 1 d .
C12 C 0.0519(6) 0.3842(3) 0.4758(3) 0.0669(15) Uani 1 1 d .
H12A H -0.0195 0.3560 0.4329 0.100 Uiso 1 1 calc R
H12B H 0.1137 0.4611 0.4568 0.100 Uiso 1 1 calc R
H12C H -0.0072 0.4110 0.5238 0.100 Uiso 1 1 calc R
C5 C -0.0719(6) 0.2058(5) 0.7427(3) 0.0639(14) Uani 1 1 d .
H5 H -0.0704 0.2684 0.7863 0.077 Uiso 1 1 calc R
C10 C -0.1037(7) -0.2607(4) 0.4355(3) 0.0745(16) Uani 1 1 d .
H10A H 0.0045 -0.2841 0.4247 0.112 Uiso 1 1 calc R
H10B H -0.1393 -0.1947 0.3953 0.112 Uiso 1 1 calc R
H10C H -0.1677 -0.3424 0.4321 0.112 Uiso 1 1 calc R
C4 C 0.0073(6) 0.2366(4) 0.6711(3) 0.0566(13) Uani 1 1 d .
H4 H 0.0604 0.3201 0.6648 0.068 Uiso 1 1 calc R
C6 C -0.1546(6) 0.0821(5) 0.7512(3) 0.0664(16) Uani 1 1 d .
H6 H -0.2091 0.0647 0.8000 0.080 Uiso 1 1 calc R
O1 O -0.0523(5) 0.1338(3) 0.3382(2) 0.0804(12) Uani 1 1 d .
O2 O -0.1877(4) -0.2617(3) 0.5749(2) 0.0792(12) Uani 1 1 d .
H1B H 0.156(6) -0.086(4) 0.410(3) 0.084(19) Uiso 1 1 d .

loop_
_atom_site_aniso_label
_atom_site_aniso_U_11
_atom_site_aniso_U_22
_atom_site_aniso_U_33
_atom_site_aniso_U_23
_atom_site_aniso_U_13
_atom_site_aniso_U_12
N3 0.042(2) 0.035(2) 0.053(3) 0.008(2) 0.005(2) -0.003(2)
C8 0.041(3) 0.034(2) 0.044(3) 0.003(2) 0.001(3) 0.002(3)
N2 0.064(3) 0.038(2) 0.052(3) 0.005(2) 0.006(3) 0.011(2)
C1 0.051(3) 0.026(2) 0.049(3) 0.000(2) -0.007(3) 0.012(3)
C3 0.043(3) 0.033(3) 0.049(3) -0.002(3) -0.006(3) 0.000(2)
C15 0.046(3) 0.025(2) 0.047(3) 0.008(2) -0.003(3) -0.004(2)
C7 0.063(4) 0.043(3) 0.049(3) 0.003(3) 0.003(3) 0.003(3)
C11 0.050(3) 0.042(2) 0.070(3) 0.004(3) 0.009(3) -0.006(3)
C9 0.062(4) 0.041(3) 0.054(4) 0.005(3) -0.011(3) -0.003(3)
C14 0.108(5) 0.083(3) 0.054(3) 0.001(3) 0.010(4) -0.003(4)
C13 0.069(4) 0.052(3) 0.048(4) 0.008(3) -0.002(3) -0.003(3)
C12 0.063(4) 0.037(2) 0.101(4) 0.015(3) 0.012(3) 0.002(3)
C5 0.077(4) 0.054(3) 0.061(4) -0.011(3) 0.005(4) 0.007(3)
C10 0.104(4) 0.044(3) 0.075(4) -0.013(3) -0.016(4) -0.016(3)
C4 0.065(4) 0.047(3) 0.059(3) -0.007(3) -0.003(3) -0.002(3)
C6 0.079(4) 0.066(3) 0.054(4) 0.003(3) 0.016(3) 0.011(3)
O1 0.094(3) 0.076(2) 0.071(2) 0.006(2) -0.020(3) 0.036(3)
O2 0.116(3) 0.062(2) 0.060(3) 0.0066(19) 0.010(3) -0.035(2)

loop_
_atom_type_symbol
_atom_type_description
_atom_type_scat_dispersion_real
_atom_type_scat_dispersion_imag
_atom_type_scat_source
C C 0.0033 0.0016 'International Tables Vol C Tables 4.2.6.8 and 6.1.1.4'
H H 0.0000 0.0000 'International Tables Vol C Tables 4.2.6.8 and 6.1.1.4'
N N 0.0061 0.0033 'International Tables Vol C Tables 4.2.6.8 and 6.1.1.4'
O O 0.0106 0.0060 'International Tables Vol C Tables 4.2.6.8 and 6.1.1.4'

loop_
_geom_angle_atom_site_label_1
_geom_angle_atom_site_label_2
_geom_angle_atom_site_label_3
_geom_angle
C1 N3 C3 107.9(3)
C1 N3 C11 128.0(4)
C3 N3 C11 123.9(4)
C7 C8 C3 119.1(4)
C7 C8 C15 134.5(4)
C3 C8 C15 106.4(4)
C13 N2 C1 122.8(4)
C13 N2 H1B 119(3)
C1 N2 H1B 110(3)
C15 C1 N3 109.9(4)
C15 C1 N2 131.1(4)
N3 C1 N2 118.7(4)
C4 C3 N3 129.3(4)
C4 C3 C8 122.3(4)
N3 C3 C8 108.5(4)
C1 C15 C8 107.2(3)
C1 C15 C9 129.1(4)
C8 C15 C9 123.7(4)
C6 C7 C8 118.4(4)
C6 C7 H7 120.8
C8 C7 H7 120.8
N3 C11 C12 112.8(3)
N3 C11 H11A 109.0
C12 C11 H11A 109.0
N3 C11 H11B 109.0
C12 C11 H11B 109.0
H11A C11 H11B 107.8
O2 C9 C15 120.2(4)
O2 C9 C10 119.5(4)
C15 C9 C10 120.3(4)
C13 C14 H14A 109.5
C13 C14 H14B 109.5
H14A C14 H14B 109.5
C13 C14 H14C 109.5
H14A C14 H14C 109.5
H14B C14 H14C 109.5
O1 C13 N2 122.5(5)
O1 C13 C14 123.7(5)
N2 C13 C14 113.7(5)
C11 C12 H12A 109.5
C11 C12 H12B 109.5
H12A C12 H12B 109.5
C11 C12 H12C 109.5
H12A C12 H12C 109.5
H12B C12 H12C 109.5
C4 C5 C6 121.1(4)
C4 C5 H5 119.5
C6 C5 H5 119.5
C9 C10 H10A 109.5
C9 C10 H10B 109.5
H10A C10 H10B 109.5
C9 C10 H10C 109.5
H10A C10 H10C 109.5
H10B C10 H10C 109.5
C5 C4 C3 117.7(4)
C5 C4 H4 121.2
C3 C4 H4 121.2
C7 C6 C5 121.5(5)
C7 C6 H6 119.2
C5 C6 H6 119.2

loop_
_geom_bond_atom_site_label_1
_geom_bond_atom_site_label_2
_geom_bond_distance
N3 C1 1.386(5)
N3 C3 1.400(5)
N3 C11 1.465(5)
C8 C7 1.393(5)
C8 C3 1.409(5)
C8 C15 1.447(5)
N2 C13 1.371(5)
N2 C1 1.416(5)
N2 H1B 0.88(4)
C1 C15 1.378(5)
C3 C4 1.394(5)
C15 C9 1.470(5)
C7 C6 1.392(5)
C7 H7 0.9300
C11 C12 1.537(5)
C11 H11A 0.9700
C11 H11B 0.9700
C9 O2 1.214(5)
C9 C10 1.520(5)
C14 C13 1.514(6)
C14 H14A 0.9600
C14 H14B 0.9600
C14 H14C 0.9600
C13 O1 1.206(5)
C12 H12A 0.9600
C12 H12B 0.9600
C12 H12C 0.9600
C5 C4 1.373(6)
C5 C6 1.394(6)
C5 H5 0.9300
C10 H10A 0.9600
C10 H10B 0.9600
C10 H10C 0.9600
C4 H4 0.9300
C6 H6 0.9300
